data_2010397
loop_
_publ_author_name
'Henderson, W.'
'Nicholson, B.K.'

_publ_section_title
;
 Hexaaquanickel(II) <small>D</small>-Camphor-10-sulfonate
;
_journal_issue 1
_journal_name_full 'Acta Crystallographica Section C'
_journal_page_first 37
_journal_page_last 40
_journal_paper_doi 10.1107/S0108270194006542
_journal_volume 51
_journal_year 1995
_chemical_formula_moiety 'C20 H42 Ni1 O14 S2'
_chemical_formula_sum 'C20 H42 Ni O14 S2'
_chemical_formula_weight 629.37
_space_group_IT_number 4
_symmetry_cell_setting monoclinic
_symmetry_space_group_name_Hall 'P 2yb'
_symmetry_space_group_name_H-M 'P 1 21 1'
_atom_type_scat_source 'SHELXL93 (Sheldrick, 1993)'
_cell_angle_alpha 90.
_cell_angle_beta 94.22(2)
_cell_angle_gamma 90.
_cell_formula_units_Z 2
_cell_length_a 11.677(2)
_cell_length_b 7.064(2)
_cell_length_c 17.078(2)
_cell_measurement_reflns_used 37
_cell_measurement_temperature 143
_cell_measurement_theta_max 28
_cell_measurement_theta_min 10
_cell_volume 1404.9(5)
_diffrn_measurement_device 'Nicolet R3'
_diffrn_measurement_method \w
_diffrn_radiation_type MoK\a
_diffrn_radiation_wavelength 0.71073
_diffrn_reflns_av_R_equivalents 0.0192
_diffrn_reflns_limit_h_max 8
_diffrn_reflns_limit_h_min 0
_diffrn_reflns_limit_k_max 10
_diffrn_reflns_limit_k_min -10
_diffrn_reflns_limit_l_max 19
_diffrn_reflns_limit_l_min -19
_diffrn_reflns_number 2834
_diffrn_reflns_theta_max 25
_diffrn_standards_decay_% 0.993-1.006
_diffrn_standards_interval_count 100
_diffrn_standards_number 3
_exptl_absorpt_coefficient_mu 0.90
_exptl_absorpt_correction_T_max 0.674
_exptl_absorpt_correction_T_min 0.613
_exptl_absorpt_correction_type empirical
_exptl_crystal_colour 'pale blue-green'
_exptl_crystal_density_diffrn 1.488
_exptl_crystal_description tablet
_exptl_crystal_size_max 0.43
_exptl_crystal_size_mid 0.31
_exptl_crystal_size_min 0.12
_refine_diff_density_max 0.55
_refine_diff_density_min -0.54
_refine_ls_extinction_method none
_refine_ls_goodness_of_fit_obs 1.038
_refine_ls_hydrogen_treatment noref
_refine_ls_number_parameters 375
_refine_ls_number_reflns 2694
_refine_ls_R_factor_obs 0.0491
_refine_ls_shift/esd_max 0.001
_refine_ls_structure_factor_coef Fsqd
_refine_ls_weighting_scheme
; w = [\s^2^(F~o~^2^) + (0.0440P)^2^ + 0.15P]
where P = [max(F~o~^2^,0) + 2F~c~^2^]/3
;
_refine_ls_wR_factor_obs 0.0721
_reflns_number_observed 2222
_reflns_number_total 2694
_reflns_observed_criterion I>2\s(I)
_cod_data_source_file oh1067.cif
_cod_data_source_block oh1067_structure_1_of_1
_cod_original_sg_symbol_Hall 'P 2y1'
_cod_original_sg_symbol_H-M 'P 21'
_cod_original_formula_sum 'C20 H42 Ni1 O14 S2'
_cod_database_code 2010397

loop_
_symmetry_equiv_pos_as_xyz
x,y,z
-x,y+1/2,-z

loop_
_atom_site_label
_atom_site_fract_x
_atom_site_fract_y
_atom_site_fract_z
_atom_site_U_iso_or_equiv
Ni(1) .75870(10) .0000 .00590(10) .012(1)
O(1) .6674(4) .2152(7) .0523(3) .016(1)
O(2) .6504(2) -.0004(9) -.0926(2) .018(1)
O(3) .8517(4) -.2151(7) -.0422(3) .016(1)
O(4) .8647(2) -.0025(8) .1064(2) .018(1)
O(5) .6669(4) -.2197(7) .0494(3) .016(1)
O(6) .8496(4) .2213(7) -.0374(3) .016(1)
S(1) .08220(10) .0022(3) .83550(10) .012(1)
O(11) .2013(2) .0001(8) .8695(2) .016(1)
O(12) .0188(4) .1686(6) .8600(3) .016(1)
O(13) .0212(4) -.1745(6) .8488(3) .015(1)
O(14) .1232(3) .0704(6) .5729(2) .029(1)
C(11) -.0063(3) -.0138(11) .6744(2) .013(1)
C(12) .0268(4) .0431(7) .5926(3) .020(1)
C(13) -.0845(4) .0554(8) .5396(3) .023(1)
C(14) -.1734(3) .0000(12) .5968(2) .017(1)
C(15) -.1578(4) -.2155(8) .6122(3) .020(1)
C(16) -.0415(4) -.2242(8) .6627(3) .016(1)
C(17) -.1259(4) .0878(8) .6764(3) .015(1)
C(18) -.1996(4) .0326(9) .7434(2) .019(1)
C(19) -.1154(5) .3045(8) .6734(3) .024(1)
C(110) .0955(4) .0270(10) .7331(2) .014(1)
S(2) .40800(10) -.0002(3) .14770(10) .012(1)
O(21) .2853(2) .0007(9) .1221(2) .016(1)
O(22) .4665(4) -.1723(6) .1247(3) .017(1)
O(23) .4678(4) .1702(6) .1241(3) .015(1)
O(24) .4618(4) -.2454(7) .3836(2) .024(1)
C(21) .5300(3) .0043(12) .2984(2) .015(1)
C(22) .5293(5) -.1224(8) .3721(3) .019(1)
C(23) .6301(5) -.0570(8) .4274(3) .023(1)
C(24) .6815(4) .1042(8) .3803(3) .017(1)
C(25) .7412(3) .0085(13) .3130(2) .021(1)
C(26) .6388(4) -.0655(7) .2583(3) .015(1)
C(27) .5714(4) .1936(8) .3370(3) .016(1)
C(28) .5994(4) .3517(8) .2798(3) .019(1)
C(29) .4910(5) .2765(10) .3941(4) .024(2)
C(210) .4126(3) -.0007(12) .2519(2) .015(1)
H(11) .708(5) .296(7) .081(3) .025(4)
H(12) .600(3) .209(10) .070(3) .025(4)
H(21) .609(5) -.097(7) -.111(3) .025(4)
H(22) .595(4) .083(7) -.096(3) .025(4)
H(31) .810(5) -.299(8) -.067(4) .025(4)
H(32) .898(4) -.178(9) -.077(3) .025(4)
H(41) .917(4) .083(7) .106(3) .025(4)
H(42) .899(5) -.104(6) .124(3) .025(4)
H(51) .700(5) -.312(7) .076(3) .025(4)
H(52) .616(4) -.178(9) .078(3) .025(4)
H(61) .802(4) .304(8) -.057(4) .025(4)
H(62) .903(4) .223(10) -.069(3) .025(4)
H(13A) -.0978(4) .1851(8) .5190(3) .028
H(13B) -.0842(4) -.0346(8) .4951(3) .028
H(14) -.2538(3) .0385(12) .5798(2) .021
H(15A) -.1538(4) -.2863(8) .5625(3) .024
H(15B) -.2211(4) -.2670(8) .6413(3) .024
H(16A) -.0510(4) -.2864(8) .7138(3) .019
H(16B) .0167(4) -.2945(8) .6350(3) .019
H(18A) -.177(2) .109(4) .7899(7) .029
H(18B) -.188(2) -.1019(15) .7557(13) .029
H(18C) -.2807(5) .056(5) .7273(8) .029
H(19A) -.066(2) .3401(8) .6320(14) .036
H(19B) -.082(3) .3514(9) .7241(7) .036
H(19C) -.1917(6) .3602(8) .662(2) .036
H(11A) .1201(4) .1587(10) .7239(2) .017
H(11B) .1592(4) -.0564(10) .7194(2) .017
H(23A) .6864(5) -.1603(8) .4382(3) .028
H(23B) .6038(5) -.0101(8) .4776(3) .028
H(24) .7307(4) .1953(8) .4125(3) .021
H(25A) .7911(3) -.0969(13) .3329(3) .026
H(25B) .7878(3) .1006(13) .2854(2) .026
H(26A) .6401(4) -.2054(7) .2549(3) .018
H(26B) .6407(4) -.0120(7) .2049(3) .018
H(28A) .648(2) .3009(13) .2401(11) .029
H(28B) .641(2) .454(2) .3088(4) .029
H(28C) .5279(4) .402(3) .2540(14) .029
H(29A) .5329(9) .368(4) .4284(14) .035
H(29B) .461(2) .1746(12) .4260(15) .035
H(29C) .4268(17) .340(5) .3647(4) .035
H(21A) .3681(3) .1099(12) .2683(2) .018
H(21B) .3718(3) -.1154(12) .2682(2) .018

loop_
_geom_angle_atom_site_label_1
_geom_angle_atom_site_label_2
_geom_angle_atom_site_label_3
_geom_angle
_geom_angle_publ_flag
O(2) Ni(1) O(4) 178.7(2) yes
O(4) Ni(1) O(1) 88.9(2) yes
O(4) Ni(1) O(5) 89.4(2) yes
O(2) Ni(1) O(6) 90.5(2) yes
O(1) Ni(1) O(6) 82.7(2) yes
O(2) Ni(1) O(3) 89.0(2) yes
O(1) Ni(1) O(3) 179.2(2) yes
O(6) Ni(1) O(3) 96.6(2) yes
O(2) Ni(1) O(1) 90.7(2) yes
O(2) Ni(1) O(5) 89.4(2) yes
O(1) Ni(1) O(5) 96.9(2) yes
O(4) Ni(1) O(6) 90.7(2) yes
O(5) Ni(1) O(6) 179.6(2) yes
O(4) Ni(1) O(3) 91.4(2) yes
O(5) Ni(1) O(3) 83.8(2) yes
O(13) S(1) O(12) 112.2(2) yes
O(12) S(1) O(11) 112.3(3) yes
O(12) S(1) C(110) 106.5(3) yes
C(110) C(11) C(12) 108.3(4) yes
C(110) C(11) C(17) 123.3(5) yes
O(14) C(12) C(13) 126.2(4) yes
C(11) C(110) S(1) 120.6(3) yes
O(22) S(2) O(21) 112.9(3) yes
O(22) S(2) C(210) 106.7(3) yes
O(21) S(2) C(210) 104.9(2) yes
C(210) C(21) C(22) 110.5(4) yes
O(24) C(22) C(23) 127.2(5) yes
C(21) C(27) C(24) 94.1(4) yes
O(13) S(1) O(11) 112.9(3) yes
O(13) S(1) C(110) 108.4(3) yes
O(11) S(1) C(110) 103.9(2) yes
C(110) C(11) C(16) 116.9(5) yes
O(14) C(12) C(11) 126.6(4) yes
C(14) C(17) C(11) 93.4(4) yes
O(22) S(2) O(23) 111.6(2) yes
O(23) S(2) O(21) 112.9(3) yes
O(23) S(2) C(210) 107.3(3) yes
C(210) C(21) C(27) 118.6(6) yes
C(210) C(21) C(26) 119.3(4) yes
O(24) C(22) C(21) 126.6(5) yes
C(21) C(210) S(2) 118.6(3) yes
C(14) C(13) C(12) 101.2(3) no
C(15) C(14) C(17) 102.2(4) no
C(18) C(17) C(19) 109.2(5) no
C(18) C(17) C(11) 116.7(4) no
C(27) C(21) C(22) 100.0(4) no
C(22) C(21) C(26) 103.1(5) no
C(23) C(22) C(21) 106.2(4) no
C(23) C(24) C(27) 101.9(4) no
C(25) C(26) C(21) 104.2(4) no
C(28) C(27) C(21) 115.6(4) no
C(12) C(11) C(16) 102.5(4) no
C(16) C(11) C(17) 102.3(4) no
C(11) C(12) C(13) 107.1(4) no
C(13) C(14) C(17) 103.9(4) no
C(11) C(16) C(15) 104.2(4) no
C(19) C(17) C(14) 113.0(5) no
C(27) C(21) C(26) 102.7(4) no
C(23) C(24) C(25) 106.2(5) no
C(24) C(25) C(26) 103.0(3) no
C(29) C(27) C(21) 114.6(4) no
C(28) C(27) C(24) 112.8(4) no

loop_
_geom_bond_atom_site_label_1
_geom_bond_atom_site_label_2
_geom_bond_site_symmetry_1
_geom_bond_site_symmetry_2
_geom_bond_distance
_geom_bond_publ_flag
Ni(1) O(1) . . 2.050(5) yes
Ni(1) O(3) . . 2.073(5) yes
Ni(1) O(5) . . 2.056(5) yes
Ni(1) O(2) . . 2.029(3) yes
Ni(1) O(4) . . 2.041(3) yes
Ni(1) O(6) . . 2.058(5) yes
S(1) O(11) . . 1.467(3) yes
S(1) O(13) . . 1.463(5) yes
O(14) C(12) . . 1.214(6) yes
S(2) O(22) . . 1.462(5) yes
S(2) C(210) . . 1.776(4) yes
S(1) O(12) . . 1.466(5) yes
S(1) C(110) . . 1.776(4) yes
S(2) O(21) . . 1.467(3) yes
S(2) O(23) . . 1.464(5) yes
O(24) C(22) . . 1.199(7) yes
O(1) H(11) . . 0.87(2) no
O(2) H(22) . . 0.87(2) no
O(4) H(41) . . 0.86(2) no
O(5) H(52) . . 0.85(2) no
C(11) C(12) . . 1.530(6) no
C(12) C(13) . . 1.530(6) no
C(14) C(17) . . 1.559(7) no
C(17) C(19) . . 1.537(7) no
C(21) C(210) . . 1.534(5) no
C(21) C(26) . . 1.566(6) no
C(24) C(25) . . 1.543(7) no
C(27) C(29) . . 1.521(8) no
O(1) H(12) . . 0.86(2) no
O(3) H(31) . . 0.87(2) no
O(4) H(42) . . 0.86(2) no
O(6) H(61) . . 0.86(2) no
C(11) C(16) . . 1.551(9) no
C(13) C(14) . . 1.529(6) no
C(15) C(16) . . 1.554(6) no
C(21) C(27) . . 1.552(8) no
C(22) C(23) . . 1.525(7) no
C(24) C(27) . . 1.568(6) no
C(27) C(28) . . 1.534(7) no
O(2) H(21) . . 0.88(2) no
O(3) H(32) . . 0.87(2) no
O(5) H(51) . . 0.86(2) no
O(6) H(62) . . 0.86(2) no
C(11) C(110) . . 1.525(5) no
C(11) C(17) . . 1.573(6) no
C(14) C(15) . . 1.554(9) no
C(17) C(18) . . 1.531(6) no
C(21) C(22) . . 1.545(8) no
C(23) C(24) . . 1.541(7) no
C(25) C(26) . . 1.553(6) no
